data_2003895
loop_
_publ_author_name
'Husebye, S.'
'Kudis, S.'
'Lindeman, S. V.'
'Strauch, P.'

_publ_section_title
;<i>cis</i>-(Diethyldithiocarbamato)diiodo(phenyl)tellurium(IV),
 PhTe(S~2~CNEt~2~)I~2~, and its Methoxy-Substituted Mixed Br/I Analogue
 <i>cis</i>-Bis(0.4-bromo/0.6-iodo)(diethyldithiocarbamato)(4-methoxyphenyl)tellurium(IV),
 <i>p</i>-MeOC~6~H~4~Te(S~2~CNEt~2~)(Br~0.4~I~0.6~)~2~
;
_journal_issue 9
_journal_name_full 'Acta Crystallographica Section C'
_journal_page_first 1870
_journal_page_last 1875
_journal_paper_doi 10.1107/S0108270195004239
_journal_volume 51
_journal_year 1995
_chemical_formula_sum 'C12 H17 Br0.8 I1.2 N O S2 Te'
_chemical_formula_weight 599.19
_chemical_name_systematic
;
 cis-Bis(0.4bromo/0.6iodo)diethyldithiocarbamato-4-methoxyphenyltellurium(IV)
;
_space_group_IT_number 2
_symmetry_cell_setting triclinic
_symmetry_space_group_name_Hall '-P 1'
_symmetry_space_group_name_H-M 'P -1'
_audit_creation_method SHELXL
_cell_angle_alpha 66.95(2)
_cell_angle_beta 65.934(11)
_cell_angle_gamma 75.94(2)
_cell_formula_units_Z 2
_cell_length_a 9.9482(12)
_cell_length_b 10.428(3)
_cell_length_c 11.004(2)
_cell_measurement_reflns_used 24
_cell_measurement_temperature 293(2)
_cell_measurement_theta_max 14.8
_cell_measurement_theta_min 12.6
_cell_volume 954.4(4)
_computing_structure_refinement 'SHELXL93 (Sheldrick, 1993)'
_computing_structure_solution 'SHELXS86 (Sheldrick, 1985)'
_diffrn_ambient_temperature 293(2)
_diffrn_measurement_device 'Enraf-Nonius CAD4'
_diffrn_measurement_method \w/2\q
_diffrn_radiation_monochromator graphite
_diffrn_radiation_source 'fine-focus sealed tube'
_diffrn_radiation_type MoK\a
_diffrn_radiation_wavelength .71069
_diffrn_reflns_av_R_equivalents .0000
_diffrn_reflns_av_sigmaI/netI 0.0167
_diffrn_reflns_limit_h_max 13
_diffrn_reflns_limit_h_min 0
_diffrn_reflns_limit_k_max 14
_diffrn_reflns_limit_k_min -013
_diffrn_reflns_limit_l_max 15
_diffrn_reflns_limit_l_min -013
_diffrn_reflns_number 5544
_diffrn_reflns_theta_max 29.96
_diffrn_reflns_theta_min 3.25
_diffrn_standards_decay_% 4.4
_diffrn_standards_interval_time 120
_diffrn_standards_number 3
_exptl_absorpt_coefficient_mu 5.386
_exptl_absorpt_correction_T_max .495
_exptl_absorpt_correction_T_min .151
_exptl_absorpt_correction_type 'numerical (Gaussian method)'
_exptl_crystal_colour red
_exptl_crystal_density_diffrn 2.085
_exptl_crystal_description 'flat prism'
_exptl_crystal_F_000 559
_exptl_crystal_size_max 1.04
_exptl_crystal_size_mid .34
_exptl_crystal_size_min .14
_refine_diff_density_max 1.722
_refine_diff_density_min -01.903
_refine_ls_extinction_method none
_refine_ls_goodness_of_fit_all 1.059
_refine_ls_goodness_of_fit_obs 1.108
_refine_ls_hydrogen_treatment 'H atoms riding and rotating model with Uiso refined by groups'
_refine_ls_matrix_type full
_refine_ls_number_parameters 199
_refine_ls_number_reflns 5521
_refine_ls_number_restraints 0
_refine_ls_restrained_S_all 1.198
_refine_ls_restrained_S_obs 1.108
_refine_ls_R_factor_all 0.0555
_refine_ls_R_factor_obs .0427
_refine_ls_shift/esd_max .410
_refine_ls_shift/esd_mean 0.026
_refine_ls_structure_factor_coef Fsqd
_refine_ls_weighting_scheme
;calc w = 1/[\s^2^(Fo^2^) + (0.0791P)^2^ + 1.5737P] where
P = (Fo^2^ + 2Fc^2^)/3
;
_refine_ls_wR_factor_all .1492
_refine_ls_wR_factor_obs .1245
_reflns_number_observed 4485
_reflns_number_total 5544
_reflns_observed_criterion >2sigma(I)
_cod_data_source_file fg1060.cif
_cod_data_source_block 2
_cod_original_formula_sum 'C12 H17 Br0.80 I1.20 N O S2 Te'
_cod_database_code 2003895

loop_
_symmetry_equiv_pos_as_xyz
'x, y, z'
'-x, -y, -z'

loop_
_atom_site_aniso_label
_atom_site_aniso_U_11
_atom_site_aniso_U_22
_atom_site_aniso_U_33
_atom_site_aniso_U_12
_atom_site_aniso_U_13
_atom_site_aniso_U_23
Te1 0.0530(2) 0.03186(15) 0.0424(2) -0.00266(11) -0.01785(13) -0.01310(11)
I1 0.0697(12) 0.0400(5) 0.0638(11) -0.0041(6) -0.0314(9) -0.0247(5)
Br1 0.068(3) 0.0343(13) 0.0425(9) -0.011(2) -0.0135(14) -0.0152(9)
I2 0.0526(5) 0.0400(9) 0.0555(7) 0.0103(6) -0.0192(4) -0.0262(5)
Br2 0.0547(13) 0.0358(15) 0.0548(13) 0.0115(10) -0.0195(9) -0.0301(9)
S1 0.0569(7) 0.0345(5) 0.0685(8) -0.0056(5) -0.0365(6) -0.0120(5)
S2 0.0511(6) 0.0406(5) 0.0623(7) -0.0028(5) -0.0308(6) -0.0149(5)
O1 0.070(3) 0.062(3) 0.050(2) -0.015(2) -0.008(2) -0.007(2)
N1 0.050(2) 0.035(2) 0.045(2) -0.0088(15) -0.016(2) -0.0126(15)
C1 0.044(2) 0.034(2) 0.045(2) -0.007(2) -0.020(2) -0.011(2)
C2 0.065(3) 0.042(2) 0.051(2) -0.010(2) -0.022(2) -0.020(2)
C3 0.065(3) 0.059(3) 0.063(3) -0.023(3) -0.024(3) -0.010(3)
C4 0.056(3) 0.038(2) 0.065(3) 0.002(2) -0.024(2) -0.019(2)
C5 0.058(4) 0.099(6) 0.086(5) 0.000(4) -0.016(3) -0.039(4)
C6 0.053(2) 0.035(2) 0.046(2) -0.005(2) -0.017(2) -0.015(2)
C7 0.056(3) 0.035(2) 0.050(2) -0.004(2) -0.015(2) -0.018(2)
C8 0.057(3) 0.038(2) 0.059(3) -0.012(2) -0.018(2) -0.009(2)
C9 0.043(2) 0.053(3) 0.049(3) -0.008(2) -0.013(2) -0.011(2)
C10 0.046(2) 0.055(3) 0.052(3) -0.004(2) -0.011(2) -0.022(2)
C11 0.056(3) 0.037(2) 0.051(3) 0.000(2) -0.017(2) -0.016(2)
C12 0.068(4) 0.097(6) 0.050(3) -0.002(4) -0.016(3) -0.017(3)

loop_
_atom_site_label
_atom_site_occupancy
_atom_site_fract_x
_atom_site_fract_y
_atom_site_fract_z
_atom_site_U_iso_or_equiv
_atom_site_thermal_displace_type
_atom_site_calc_flag
_atom_site_refinement_flags
_atom_site_type_symbol
Te1 1 .04660(4) .03535(3) .76279(3) .04207(10) Uani d . Te
I1 .60 .2362(3) .1281(3) .8664(3) .0528(5) Uani d P I
Br1 .40 .2023(7) .1392(7) .8806(7) .0484(10) Uani d P Br
I2 .60 -0.2112(4) .2143(3) .6845(4) .0488(3) Uani d P I
Br2 .40 -0.2032(10) .2339(7) .6974(9) .0464(8) Uani d P Br
S1 1 .2269(2) -0.18068(12) .7989(2) .0497(3) Uani d . S
S2 1 -.02116(15) -0.14714(13) .70432(15) .0486(3) Uani d . S
O1 1 .4367(5) .3439(5) .1442(4) .0676(11) Uani d . O
N1 1 .1525(5) -0.3857(4) .7581(4) .0426(8) Uani d . N
C1 1 .1226(5) -0.2552(5) .7561(5) .0399(8) Uani d . C
C2 1 .0623(6) -0.4507(5) .7243(6) .0492(11) Uani d . C
H2A 1 .1237(6) -0.5211(5) .6843(6) .072(15) Uiso d R H
H2B 1 .0237(6) -0.3809(5) .6554(6) .072(15) Uiso d R H
C3 1 -.0651(7) -0.5157(7) .8526(7) .0620(14) Uani d . C
H3A 1 -0.123(4) -0.556(6) .8276(14) .12(2) Uiso d R H
H3B 1 -.0264(7) -0.588(5) .920(3) .12(2) Uiso d R H
H3C 1 -0.126(4) -0.4454(16) .893(4) .12(2) Uiso d R H
C4 1 .2794(6) -0.4749(5) .7929(6) .0524(11) Uani d . C
H4A 1 .2504(6) -0.5668(5) .8532(6) .059(12) Uiso d R H
H4B 1 .3093(6) -0.4368(5) .8435(6) .059(12) Uiso d R H
C5 1 .4078(8) -0.4848(10) .6640(9) .083(2) Uani d . C
H5A 1 .484(3) -0.552(4) .6904(9) .099(17) Uiso d R H
H5B 1 .3754(17) -0.514(6) .608(3) .099(17) Uiso d R H
H5C 1 .445(4) -0.3951(17) .610(3) .099(17) Uiso d R H
C6 1 .1879(6) .1311(5) .5539(5) .0435(9) Uani d . C
C7 1 .1887(6) .2761(5) .5045(5) .0469(10) Uani d . C
H7A 1 .1287(6) .3294(5) .5656(5) .049(8) Uiso d R H
C8 1 .2744(6) .3428(5) .3689(6) .0527(11) Uani d . C
H8A 1 .2764(6) .4425(5) .3352(6) .049(8) Uiso d R H
C9 1 .3605(6) .2656(6) .2786(6) .0506(11) Uani d . C
C10 1 .3622(6) .1227(6) .3279(6) .0516(11) Uani d . C
H10A 1 .4235(6) .0698(6) .2668(6) .049(8) Uiso d R H
C11 1 .2754(6) .0544(5) .4655(6) .0487(10) Uani d . C
H11A 1 .2763(6) -.0457(5) .4997(6) .049(8) Uiso d R H
C12 1 .4960(8) .2801(9) .0375(7) .077(2) Uani d . C
H12A 1 .549(4) .3448(18) -.0512(13) .077(13) Uiso d R H
H12B 1 .562(4) .200(3) .064(2) .077(13) Uiso d R H
H12C 1 .4165(9) .252(4) .029(3) .077(13) Uiso d R H

loop_
_atom_type_symbol
_atom_type_description
_atom_type_scat_source
_atom_type_scat_dispersion_real
_atom_type_scat_dispersion_imag
C C 'International Tables Vol C Tables 4.2.6.8 and 6.1.1.4' .0033 .0016
H H 'International Tables Vol C Tables 4.2.6.8 and 6.1.1.4' .0000 .0000
N N 'International Tables Vol C Tables 4.2.6.8 and 6.1.1.4' .0061 .0033
S S 'International Tables Vol C Tables 4.2.6.8 and 6.1.1.4' .1246 .1234
Br Br 'International Tables Vol C Tables 4.2.6.8 and 6.1.1.4' -0.2901 2.4595
Te Te 'International Tables Vol C Tables 4.2.6.8 and 6.1.1.4' -0.5308 1.6751
O O 'International Tables Vol C Tables 4.2.6.8 and 6.1.1.4' .0106 .0060
I I 'International Tables Vol C Tables 4.2.6.8 and 6.1.1.4' -0.4742 1.8119

loop_
_geom_angle_atom_site_label_1
_geom_angle_atom_site_label_2
_geom_angle_atom_site_label_3
_geom_angle_site_symmetry_1
_geom_angle_site_symmetry_3
_geom_angle
_geom_angle_publ_flag
C6 Te1 S1 . . 92.63(14) yes
C6 Te1 S2 . . 94.87(13) yes
S1 Te1 S2 . . 71.27(4) yes
C6 Te1 Br1 . . 91.4(2) yes
S1 Te1 Br1 . . 84.62(13) yes
S2 Te1 Br1 . . 155.30(13) yes
C6 Te1 Br2 . . 89.0(2) yes
S1 Te1 Br2 . . 162.24(9) yes
S2 Te1 Br2 . . 90.98(9) yes
Br1 Te1 Br2 . . 113.03(15) yes
C6 Te1 I2 . . 88.7(2) yes
S1 Te1 I2 . . 156.04(5) yes
S2 Te1 I2 . . 84.78(5) yes
Br1 Te1 I2 . . 119.28(13) ?
Br2 Te1 I2 . . 6.26(10) ?
C6 Te1 I1 . . 87.84(14) yes
S1 Te1 I1 . . 80.04(7) yes
S2 Te1 I1 . . 151.26(7) yes
Br1 Te1 I1 . . 5.9(2) ?
Br2 Te1 I1 . . 117.70(10) ?
I2 Te1 I1 . . 123.92(7) yes
C6 Te1 Br1 . 2_557 177.7(2) yes
S1 Te1 Br1 . 2_557 86.88(11) ?
S2 Te1 Br1 . 2_557 82.87(13) ?
Br1 Te1 Br1 . 2_557 90.8(2) ?
Br2 Te1 Br1 . 2_557 90.8(2) ?
I2 Te1 Br1 . 2_557 90.87(13) ?
I1 Te1 Br1 . 2_557 94.25(15) ?
C6 Te1 I1 . 2_557 175.64(14) yes
S1 Te1 I1 . 2_557 90.73(6) ?
S2 Te1 I1 . 2_557 83.57(6) ?
Br1 Te1 I1 . 2_557 91.69(14) ?
Br2 Te1 I1 . 2_557 86.9(2) ?
I2 Te1 I1 . 2_557 87.12(9) ?
I1 Te1 I1 . 2_557 95.48(7) ?
Br1 Te1 I1 2_557 2_557 3.89(15) ?
Te1 I1 Te1 . 2_557 84.52(7) yes
Te1 Br1 Te1 . 2_557 89.2(2) yes
C1 S1 Te1 . . 86.2(2) yes
C1 S2 Te1 . . 85.6(2) yes
C9 O1 C12 . . 118.4(5) no
C1 N1 C4 . . 121.7(4) no
C1 N1 C2 . . 122.2(4) no
C4 N1 C2 . . 116.0(4) no
N1 C1 S1 . . 122.0(4) no
N1 C1 S2 . . 121.3(3) no
S1 C1 S2 . . 116.6(3) yes
N1 C2 C3 . . 111.9(4) no
N1 C4 C5 . . 111.9(5) no
C11 C6 C7 . . 119.7(5) no
C11 C6 Te1 . . 122.1(3) no
C7 C6 Te1 . . 118.2(4) no
C8 C7 C6 . . 120.2(5) no
C7 C8 C9 . . 120.2(5) no
O1 C9 C10 . . 125.3(5) no
O1 C9 C8 . . 114.9(5) no
C10 C9 C8 . . 119.7(5) no
C9 C10 C11 . . 120.4(5) no
C6 C11 C10 . . 119.9(5) no

loop_
_geom_bond_atom_site_label_1
_geom_bond_atom_site_label_2
_geom_bond_site_symmetry_2
_geom_bond_distance
_geom_bond_publ_flag
Te1 C6 . 2.123(5) yes
Te1 S1 . 2.5233(15) yes
Te1 S2 . 2.5349(14) yes
Te1 Br1 . 2.967(8) yes
Te1 Br2 . 2.962(8) yes
Te1 I2 . 3.003(4) yes
Te1 I1 . 3.049(3) yes
Te1 Br1 2_557 3.676(6) yes
Te1 I1 2_557 3.872(3) yes
I1 Te1 2_557 3.872(3) ?
Br1 Te1 2_557 3.676(6) ?
S1 C1 . 1.726(4) yes
S2 C1 . 1.737(5) yes
O1 C9 . 1.367(6) no
O1 C12 . 1.423(9) no
N1 C1 . 1.314(6) no
N1 C4 . 1.466(7) no
N1 C2 . 1.472(6) no
C2 C3 . 1.506(8) no
C4 C5 . 1.492(9) no
C6 C11 . 1.387(7) no
C6 C7 . 1.393(6) no
C7 C8 . 1.369(7) no
C8 C9 . 1.402(8) no
C9 C10 . 1.370(8) no
C10 C11 . 1.390(7) no

loop_
_geom_torsion_atom_site_label_1
_geom_torsion_atom_site_label_2
_geom_torsion_atom_site_label_3
_geom_torsion_atom_site_label_4
_geom_torsion_site_symmetry_1
_geom_torsion_site_symmetry_4
_geom_torsion
_geom_torsion_publ_flag
C6 Te1 I1 Te1 . 2_557 177.18(14) ?
S1 Te1 I1 Te1 . 2_557 -89.77(6) ?
S2 Te1 I1 Te1 . 2_557 -86.63(13) ?
Br1 Te1 I1 Te1 . 2_557 50.5(18) ?
Br2 Te1 I1 Te1 . 2_557 89.4(2) ?
I2 Te1 I1 Te1 . 2_557 90.22(11) ?
Br1 Te1 I1 Te1 2_557 2_557 -3.70(14) ?
I1 Te1 I1 Te1 2_557 2_557 0.0 ?
C6 Te1 Br1 Te1 . 2_557 -179.3(2) ?
S1 Te1 Br1 Te1 . 2_557 -86.79(11) ?
S2 Te1 Br1 Te1 . 2_557 -74.5(3) ?
Br2 Te1 Br1 Te1 . 2_557 91.1(2) ?
I2 Te1 Br1 Te1 . 2_557 91.43(15) ?
I1 Te1 Br1 Te1 . 2_557 -126.0(19) ?
Br1 Te1 Br1 Te1 2_557 2_557 0.000(2) ?
I1 Te1 Br1 Te1 2_557 2_557 3.78(14) ?
C6 Te1 S1 C1 . . -97.3(2) ?
S2 Te1 S1 C1 . . -3.0(2) yes
Br1 Te1 S1 C1 . . 171.6(2) ?
Br2 Te1 S1 C1 . . -2.2(6) ?
I2 Te1 S1 C1 . . -4.6(3) ?
I1 Te1 S1 C1 . . 175.4(2) ?
Br1 Te1 S1 C1 2_557 . 80.5(2) ?
I1 Te1 S1 C1 2_557 . 80.0(2) ?
C6 Te1 S2 C1 . . 94.1(2) ?
S1 Te1 S2 C1 . . 3.0(2) yes
Br1 Te1 S2 C1 . . -10.0(4) ?
Br2 Te1 S2 C1 . . -176.8(2) ?
I2 Te1 S2 C1 . . -177.7(2) ?
I1 Te1 S2 C1 . . -0.3(2) ?
Br1 Te1 S2 C1 2_557 . -86.1(2) ?
I1 Te1 S2 C1 2_557 . -90.0(2) ?
C4 N1 C1 S1 . . -1.9(7) yes
C2 N1 C1 S1 . . 178.8(4) ?
C4 N1 C1 S2 . . 176.0(4) ?
C2 N1 C1 S2 . . -3.3(7) yes
Te1 S1 C1 N1 . . -177.4(4) ?
Te1 S1 C1 S2 . . 4.6(3) yes
Te1 S2 C1 N1 . . 177.4(4) ?
Te1 S2 C1 S1 . . -4.6(3) yes
C1 N1 C2 C3 . . -88.3(6) no
C4 N1 C2 C3 . . 92.3(6) ?
C1 N1 C4 C5 . . -100.0(7) no
C2 N1 C4 C5 . . 79.3(6) ?
S1 Te1 C6 C11 . . 35.9(4) yes
S2 Te1 C6 C11 . . -35.6(4) yes
Br1 Te1 C6 C11 . . 120.5(4) yes
Br2 Te1 C6 C11 . . -126.5(4) yes
I2 Te1 C6 C11 . . -120.2(4) yes
I1 Te1 C6 C11 . . 115.8(4) yes
Br1 Te1 C6 C11 2_557 . -42.(5) ?
I1 Te1 C6 C11 2_557 . -104.4(17) ?
S1 Te1 C6 C7 . . -145.8(4) yes
S2 Te1 C6 C7 . . 142.8(4) yes
Br1 Te1 C6 C7 . . -61.1(4) yes
Br2 Te1 C6 C7 . . 51.9(4) yes
I2 Te1 C6 C7 . . 58.2(4) yes
I1 Te1 C6 C7 . . -65.8(4) yes
Br1 Te1 C6 C7 2_557 . 137.(4) ?
I1 Te1 C6 C7 2_557 . 73.9(18) ?
C11 C6 C7 C8 . . 0.6(8) ?
Te1 C6 C7 C8 . . -177.8(4) ?
C6 C7 C8 C9 . . 0.7(8) ?
C12 O1 C9 C10 . . 15.0(9) no
C12 O1 C9 C8 . . -164.4(6) ?
C7 C8 C9 O1 . . 177.5(5) ?
C7 C8 C9 C10 . . -2.0(8) ?
O1 C9 C10 C11 . . -177.4(5) ?
C8 C9 C10 C11 . . 2.1(8) ?
C7 C6 C11 C10 . . -0.6(8) ?
Te1 C6 C11 C10 . . 177.8(4) ?
C9 C10 C11 C6 . . -0.8(8) ?
